data_2019384
loop_
_publ_author_name
'Wang, Hui'
'Liu, Wen-Mo'
'Zhang, Jun'
'Wu, Jie-Ying'
'Tian, Yu-Peng'

_publ_section_title
;
 A tetranuclear organotin compound consisting of a core of three fused
 Sn~2~O~2~ rings
;
_journal_issue 2
_journal_name_full 'Acta Crystallographica Section C'
_journal_page_first 185
_journal_page_last 188
_journal_paper_doi 10.1107/S2053229614000758
_journal_volume 70
_journal_year 2014
_chemical_formula_iupac '[Sn4 (C4 H9)8 (C21 H19 N2 O4)2 (C H3 O)2  O2]'
_chemical_formula_moiety 'C76 H116 N4 O12 Sn4'
_chemical_formula_sum 'C76 H116 N4 O12 Sn4'
_chemical_formula_weight 1752.49
_chemical_name_systematic
;1,1,3,3,5,5,7,7-Octabutyl-7-[((<i>E</i>)-2-cyano-3-{9-[2-(2-methoxyethoxy)ethyl]-9<i>H</i>-carbazol-3-yl}prop-2-enoyl)oxy]-4,8-dimethyl-2,4,6,8-tetroxa-1,3,5,7-tetrastannatricyclo[4.2.0.0^2,5^]oct-3-yl
(<i>E</i>)-2-cyano-3-{9-[2-(2-methoxyethoxy)ethyl]-9<i>H</i>-carbazol-3-yl}prop-2-enoate
;
_space_group_IT_number 2
_symmetry_cell_setting triclinic
_symmetry_space_group_name_Hall '-P 1'
_symmetry_space_group_name_H-M 'P -1'
_atom_sites_solution_hydrogens geom
_atom_sites_solution_primary direct
_atom_sites_solution_secondary difmap
_audit_creation_method SHELXL-97
_cell_angle_alpha 62.2390(10)
_cell_angle_beta 88.8470(10)
_cell_angle_gamma 74.3720(10)
_cell_formula_units_Z 2
_cell_length_a 11.1321(8)
_cell_length_b 20.3710(10)
_cell_length_c 21.0194(2)
_cell_measurement_reflns_used 9998
_cell_measurement_temperature 296(2)
_cell_measurement_theta_max 26.716
_cell_measurement_theta_min 2.339
_cell_volume 4030.9(4)
_computing_cell_refinement 'SAINT (Bruker, 2002)'
_computing_data_collection 'SMART (Bruker, 2002)'
_computing_data_reduction 'SAINT (Bruker, 2002)'
_computing_molecular_graphics 'SHELXTL (Sheldrick, 2008)'
_computing_publication_material 'SHELXTL (Sheldrick, 2008)'
_computing_structure_refinement 'SHELXL97 (Sheldrick, 2008)'
_computing_structure_solution 'SHELXS97 (Sheldrick, 2008)'
_diffrn_ambient_temperature 296(2)
_diffrn_measured_fraction_theta_full 0.976
_diffrn_measured_fraction_theta_max 0.976
_diffrn_measurement_device_type 'Bruker SMART CCD area-detector'
_diffrn_measurement_method 'phi and omega scans'
_diffrn_radiation_monochromator graphite
_diffrn_radiation_source 'fine-focus sealed tube'
_diffrn_radiation_type MoK\a
_diffrn_radiation_wavelength 0.71073
_diffrn_reflns_av_R_equivalents 0.0225
_diffrn_reflns_av_sigmaI/netI 0.0352
_diffrn_reflns_limit_h_max 13
_diffrn_reflns_limit_h_min -13
_diffrn_reflns_limit_k_max 24
_diffrn_reflns_limit_k_min -24
_diffrn_reflns_limit_l_max 25
_diffrn_reflns_limit_l_min -25
_diffrn_reflns_number 29493
_diffrn_reflns_theta_full 25.50
_diffrn_reflns_theta_max 25.50
_diffrn_reflns_theta_min 1.17
_exptl_absorpt_coefficient_mu 1.283
_exptl_absorpt_correction_T_max 0.8613
_exptl_absorpt_correction_T_min 0.8408
_exptl_absorpt_correction_type multi-scan
_exptl_absorpt_process_details '(<i>SADABS</i>; Sheldrick, 2002)'
_exptl_crystal_colour yellow
_exptl_crystal_density_diffrn 1.444
_exptl_crystal_density_method 'not measured'
_exptl_crystal_description block
_exptl_crystal_F_000 1792
_exptl_crystal_size_max 0.14
_exptl_crystal_size_mid 0.13
_exptl_crystal_size_min 0.12
_refine_diff_density_max 1.757
_refine_diff_density_min -1.253
_refine_ls_extinction_method none
_refine_ls_goodness_of_fit_ref 1.089
_refine_ls_hydrogen_treatment constr
_refine_ls_matrix_type full
_refine_ls_number_parameters 1050
_refine_ls_number_reflns 14660
_refine_ls_number_restraints 588
_refine_ls_restrained_S_all 1.111
_refine_ls_R_factor_all 0.0522
_refine_ls_R_factor_gt 0.0393
_refine_ls_shift/su_max 0.096
_refine_ls_shift/su_mean 0.001
_refine_ls_structure_factor_coef Fsqd
_refine_ls_weighting_details 'calc w=1/[\s^2^(Fo^2^)+(0.0637P)^2^+4.9532P] where P=(Fo^2^+2Fc^2^)/3'
_refine_ls_weighting_scheme calc
_refine_ls_wR_factor_gt 0.1139
_refine_ls_wR_factor_ref 0.1224
_reflns_number_gt 11431
_reflns_number_total 14660
_reflns_threshold_expression I>2sigma(I)
_cod_data_source_file ov3040sup1.cf
_cod_data_source_block I
_cod_original_cell_volume 4030.8(5)
_cod_database_code 2019384
_cod_database_fobs_code 2019384

loop_
_symmetry_equiv_pos_as_xyz
'x, y, z'
'-x, -y, -z'

loop_
_atom_site_type_symbol
_atom_site_label
_atom_site_fract_x
_atom_site_fract_y
_atom_site_fract_z
_atom_site_U_iso_or_equiv
_atom_site_adp_type
_atom_site_calc_flag
_atom_site_refinement_flags
_atom_site_occupancy
_atom_site_symmetry_multiplicity
_atom_site_disorder_assembly
_atom_site_disorder_group
C C1 1.2329(4) -0.2030(3) 0.7192(3) 0.0309(10) Uani d . 1 1 . .
H H1A 1.2277 -0.2074 0.6773 0.037 Uiso calc R 1 1 . .
C C2 1.2883(4) -0.2666(3) 0.7847(3) 0.0346(11) Uani d . 1 1 . .
H H2A 1.3207 -0.3149 0.7869 0.041 Uiso calc R 1 1 . .
C C3 1.2971(5) -0.2608(3) 0.8476(3) 0.0364(11) Uani d . 1 1 . .
H H3A 1.3363 -0.3048 0.8907 0.044 Uiso calc R 1 1 . .
C C4 1.2481(4) -0.1901(2) 0.8470(3) 0.0310(10) Uani d . 1 1 . .
H H4A 1.2533 -0.1864 0.8892 0.037 Uiso calc R 1 1 . .
C C5 1.1915(4) -0.1255(2) 0.7820(2) 0.0237(9) Uani d . 1 1 . .
C C6 1.1849(4) -0.1319(2) 0.7180(2) 0.0254(9) Uani d . 1 1 . .
C C7 1.1320(4) -0.0442(2) 0.7605(2) 0.0223(9) Uani d . 1 1 . .
C C8 1.1086(4) -0.0004(2) 0.7968(2) 0.0228(9) Uani d . 1 1 . .
H H8A 1.1337 -0.0244 0.8463 0.027 Uiso calc R 1 1 . .
C C9 1.0100(4) 0.1146(2) 0.6832(2) 0.0265(10) Uani d . 1 1 . .
H H9A 0.9692 0.1675 0.6579 0.032 Uiso calc R 1 1 . .
C C10 1.0476(4) 0.0793(2) 0.7591(2) 0.0222(9) Uani d . 1 1 . .
C C11 1.0320(4) 0.0731(2) 0.6464(2) 0.0263(9) Uani d . 1 1 . .
H H11A 1.0072 0.0970 0.5969 0.032 Uiso calc R 1 1 . .
C C12 1.0934(4) -0.0069(2) 0.6858(2) 0.0234(9) Uani d . 1 1 . .
C C13 0.9021(4) 0.2541(2) 0.7107(3) 0.0266(10) Uani d . 1 1 . .
C C14 0.9646(4) 0.1960(2) 0.7808(2) 0.0229(9) Uani d . 1 1 . .
C C15 1.0259(4) 0.1215(2) 0.7998(2) 0.0225(9) Uani d . 1 1 . .
H H15A 1.0607 0.0915 0.8481 0.027 Uiso calc R 1 1 . .
C C16 0.9598(4) 0.2227(2) 0.8366(2) 0.0247(9) Uani d . 1 1 . .
C C17 1.1067(4) -0.0426(3) 0.5856(2) 0.0317(10) Uani d . 1 1 . .
H H17A 1.0309 0.0004 0.5614 0.038 Uiso calc R 1 1 . .
H H17B 1.0952 -0.0872 0.5836 0.038 Uiso calc R 1 1 . .
C C18 1.2190(5) -0.0212(3) 0.5457(2) 0.0449(14) Uani d . 1 1 . .
H H18A 1.2367 0.0200 0.5513 0.054 Uiso calc R 1 1 . .
H H18B 1.2932 -0.0659 0.5654 0.054 Uiso calc R 1 1 . .
C C19 1.2847(5) 0.0231(4) 0.4282(3) 0.0559(16) Uani d . 1 1 . .
H H19A 1.3575 -0.0221 0.4434 0.067 Uiso calc R 1 1 . .
H H19B 1.3100 0.0630 0.4325 0.067 Uiso calc R 1 1 . .
C C20 1.2329(6) 0.0523(4) 0.3507(3) 0.0617(17) Uani d . 1 1 . .
H H20A 1.3008 0.0512 0.3213 0.074 Uiso calc R 1 1 . .
H H20B 1.1844 0.0202 0.3486 0.074 Uiso calc R 1 1 . .
C C21 1.1111(7) 0.1668(4) 0.2483(4) 0.0816(16) Uani d U 1 1 . .
H H21A 1.1818 0.1644 0.2218 0.122 Uiso calc R 1 1 . .
H H21B 1.0645 0.2201 0.2320 0.122 Uiso calc R 1 1 . .
H H21C 1.0578 0.1405 0.2405 0.122 Uiso calc R 1 1 . .
C C22 0.3180(4) 1.1479(2) 0.7802(2) 0.0237(9) Uani d . 1 1 A .
C C23 0.2662(4) 1.2204(3) 0.7763(3) 0.0306(10) Uani d . 1 1 . .
H H23A 0.2703 1.2269 0.8170 0.037 Uiso calc R 1 1 . .
C C24 0.2089(4) 1.2816(2) 0.7104(3) 0.0321(11) Uani d . 1 1 . .
H H24A 0.1726 1.3302 0.7067 0.038 Uiso calc R 1 1 . .
C C25 0.2037(4) 1.2727(3) 0.6481(3) 0.0349(11) Uani d . 1 1 . .
H H25A 0.1643 1.3153 0.6040 0.042 Uiso calc R 1 1 . .
C C26 0.2569(4) 1.2009(2) 0.6519(2) 0.0280(10) Uani d . 1 1 . .
H H26A 0.2541 1.1950 0.6107 0.034 Uiso calc R 1 1 . .
C C27 0.3143(4) 1.1378(2) 0.7182(2) 0.0237(9) Uani d . 1 1 . .
C C28 0.3755(4) 1.0564(2) 0.7426(2) 0.0220(9) Uani d . 1 1 . .
C C29 0.4014(4) 1.0111(2) 0.7081(2) 0.0231(9) Uani d . 1 1 . .
H H29A 0.3778 1.0337 0.6585 0.028 Uiso calc R 1 1 . .
C C30 0.4631(4) 0.9314(2) 0.7481(2) 0.0243(9) Uani d . 1 1 . .
C C31 0.4963(4) 0.8981(2) 0.8241(2) 0.0271(10) Uani d . 1 1 . .
H H31A 0.5362 0.8452 0.8509 0.033 Uiso calc R 1 1 . .
C C32 0.4711(4) 0.9421(2) 0.8588(2) 0.0273(10) Uani d . 1 1 . .
H H32A 0.4934 0.9195 0.9085 0.033 Uiso calc R 1 1 . .
C C33 0.4112(4) 1.0214(2) 0.8178(2) 0.0224(9) Uani d . 1 1 A .
C C34 0.4868(4) 0.8875(2) 0.7089(2) 0.0256(9) Uani d . 1 1 . .
H H34A 0.4530 0.9166 0.6603 0.031 Uiso calc R 1 1 . .
C C35 0.5480(4) 0.8127(2) 0.7288(2) 0.0245(9) Uani d . 1 1 . .
C C36 0.6093(4) 0.7553(2) 0.8003(3) 0.0293(10) Uani d . 1 1 . .
C C37 0.5525(4) 0.7856(2) 0.6728(3) 0.0279(10) Uani d . 1 1 . .
C C38 0.2929(7) 0.9457(4) 1.1941(4) 0.0496(14) Uani d PDU 0.799(6) 1 A 1
H H38A 0.2228 0.9303 1.2176 0.074 Uiso calc PR 0.799(6) 1 A 1
H H38B 0.3096 0.9833 1.2052 0.074 Uiso calc PR 0.799(6) 1 A 1
H H38C 0.3656 0.9011 1.2111 0.074 Uiso calc PR 0.799(6) 1 A 1
C C39 0.2417(7) 0.9240(4) 1.1007(4) 0.0464(10) Uani d PDU 0.799(6) 1 A 1
H H39A 0.1823 0.8997 1.1303 0.056 Uiso calc PR 0.799(6) 1 A 1
H H39B 0.3191 0.8838 1.1084 0.056 Uiso calc PR 0.799(6) 1 A 1
C C40 0.1875(7) 0.9688(4) 1.0206(4) 0.0434(10) Uani d PDU 0.799(6) 1 A 1
H H40A 0.1444 0.9394 1.0093 0.052 Uiso calc PR 0.799(6) 1 A 1
H H40B 0.1276 1.0182 1.0101 0.052 Uiso calc PR 0.799(6) 1 A 1
C C41 0.2984(9) 1.0550(5) 0.9586(6) 0.0336(9) Uani d PDU 0.799(6) 1 A 1
H H41A 0.3160 1.0586 1.0017 0.040 Uiso calc PR 0.799(6) 1 A 1
H H41B 0.2199 1.0941 0.9318 0.040 Uiso calc PR 0.799(6) 1 A 1
C C42 0.4070(16) 1.0678(9) 0.9108(9) 0.0300(9) Uani d PU 0.799(6) 1 A 1
H H42A 0.4269 1.1136 0.9052 0.036 Uiso calc PR 0.799(6) 1 A 1
H H42B 0.4812 1.0237 0.9353 0.036 Uiso calc PR 0.799(6) 1 A 1
C C43 0.2760(16) 0.7917(12) 0.4218(11) 0.050(2) Uani d PDU 0.261(6) 1 B 1
H H43A 0.2210 0.7615 0.4472 0.074 Uiso calc PR 0.261(6) 1 B 1
H H43B 0.2822 0.7940 0.3753 0.074 Uiso calc PR 0.261(6) 1 B 1
H H43C 0.2429 0.8433 0.4156 0.074 Uiso calc PR 0.261(6) 1 B 1
C C44 0.4028(15) 0.7550(12) 0.4644(9) 0.043(2) Uani d PDU 0.261(6) 1 B 1
H H44A 0.4611 0.7849 0.4427 0.052 Uiso calc PR 0.261(6) 1 B 1
H H44B 0.4392 0.7017 0.4746 0.052 Uiso calc PR 0.261(6) 1 B 1
C C45 0.3536(18) 0.7621(12) 0.5290(9) 0.0420(18) Uani d PDU 0.261(6) 1 B 1
H H45A 0.2635 0.7704 0.5247 0.050 Uiso calc PR 0.261(6) 1 B 1
H H45B 0.3677 0.8078 0.5274 0.050 Uiso calc PR 0.261(6) 1 B 1
C C46 0.4108(12) 0.693(2) 0.6024(13) 0.0390(18) Uani d PDU 0.261(6) 1 B 1
H H46A 0.3938 0.6477 0.6057 0.047 Uiso calc PR 0.261(6) 1 B 1
H H46B 0.3716 0.7032 0.6399 0.047 Uiso calc PR 0.261(6) 1 B 1
C C47 1.125(3) 0.4961(19) 0.8140(18) 0.042(3) Uani d PDU 0.131(5) 1 C 1
H H47A 1.0903 0.4557 0.8192 0.064 Uiso calc PR 0.131(5) 1 C 1
H H47B 1.2150 0.4773 0.8201 0.064 Uiso calc PR 0.131(5) 1 C 1
H H47C 1.0961 0.5400 0.7667 0.064 Uiso calc PR 0.131(5) 1 C 1
C C47' 1.2427(6) 0.5476(4) 0.7488(4) 0.0619(15) Uani d PDU 0.869(5) 1 C 2
H H47D 1.2561 0.4926 0.7758 0.093 Uiso calc PR 0.869(5) 1 C 2
H H47E 1.3154 0.5598 0.7587 0.093 Uiso calc PR 0.869(5) 1 C 2
H H47F 1.2287 0.5644 0.6980 0.093 Uiso calc PR 0.869(5) 1 C 2
C C48 1.083(3) 0.5201(17) 0.8707(14) 0.039(3) Uani d PDU 0.131(5) 1 C 1
H H48A 1.0674 0.4762 0.9122 0.047 Uiso calc PR 0.131(5) 1 C 1
H H48B 1.1516 0.5321 0.8867 0.047 Uiso calc PR 0.131(5) 1 C 1
C C48' 1.1277(5) 0.5892(4) 0.7713(4) 0.0505(11) Uani d PDU 0.869(5) 1 C 2
H H48C 1.1528 0.5901 0.8148 0.061 Uiso calc PR 0.869(5) 1 C 2
H H48D 1.0950 0.6425 0.7332 0.061 Uiso calc PR 0.869(5) 1 C 2
C C49 0.968(3) 0.5884(17) 0.8467(17) 0.036(2) Uani d PDU 0.131(5) 1 C 1
H H49A 0.9940 0.6344 0.8337 0.043 Uiso calc PR 0.131(5) 1 C 1
H H49B 0.9199 0.5806 0.8873 0.043 Uiso calc PR 0.131(5) 1 C 1
C C49' 1.0246(5) 0.5493(3) 0.7856(3) 0.0446(10) Uani d PDU 0.869(5) 1 C 2
H H49C 1.0047 0.5455 0.7429 0.054 Uiso calc PR 0.869(5) 1 C 2
H H49D 1.0572 0.4969 0.8252 0.054 Uiso calc PR 0.869(5) 1 C 2
C C51 1.0233(6) 0.7876(4) 0.5747(3) 0.0539(15) Uani d . 1 1 . .
H H51A 1.0708 0.8165 0.5395 0.081 Uiso calc R 1 1 . .
H H51B 1.0762 0.7359 0.6057 0.081 Uiso calc R 1 1 . .
H H51C 0.9923 0.8127 0.6032 0.081 Uiso calc R 1 1 . .
C C52 0.9122(5) 0.7838(3) 0.5359(3) 0.0385(12) Uani d . 1 1 . .
H H52A 0.8603 0.8361 0.5037 0.046 Uiso calc R 1 1 . .
H H52B 0.9439 0.7590 0.5067 0.046 Uiso calc R 1 1 . .
C C53 0.7242(4) 0.7332(3) 0.5502(2) 0.0309(10) Uani d . 1 1 B .
H H53A 0.7588 0.7078 0.5218 0.037 Uiso calc R 1 1 . .
H H53B 0.6727 0.7852 0.5167 0.037 Uiso calc R 1 1 . .
C C54 0.8324(4) 0.7393(3) 0.5884(2) 0.0317(10) Uani d . 1 1 . .
H H54A 0.7987 0.7650 0.6166 0.038 Uiso calc R 1 1 . .
H H54B 0.8850 0.6875 0.6216 0.038 Uiso calc R 1 1 . .
C C55 1.1368(6) 0.5842(3) 0.5337(3) 0.0560(16) Uani d . 1 1 . .
H H55A 1.2214 0.5688 0.5238 0.084 Uiso calc R 1 1 . .
H H55B 1.1325 0.6150 0.5574 0.084 Uiso calc R 1 1 . .
H H55C 1.0814 0.6142 0.4890 0.084 Uiso calc R 1 1 . .
C C56 1.0980(5) 0.5132(3) 0.5819(3) 0.0447(13) Uani d . 1 1 . .
H H56A 1.1570 0.4823 0.6258 0.054 Uiso calc R 1 1 . .
H H56B 1.1037 0.4823 0.5574 0.054 Uiso calc R 1 1 . .
C C57 0.9668(4) 0.5299(2) 0.6024(3) 0.0311(10) Uani d . 1 1 . .
H H57A 0.9603 0.5619 0.6257 0.037 Uiso calc R 1 1 . .
H H57B 0.9075 0.5595 0.5586 0.037 Uiso calc R 1 1 . .
C C58 0.9298(5) 0.4584(3) 0.6524(3) 0.0355(11) Uani d . 1 1 C .
H H58A 0.9938 0.4266 0.6941 0.043 Uiso calc R 1 1 . .
H H58B 0.9298 0.4287 0.6273 0.043 Uiso calc R 1 1 . .
C C59 0.5340(6) 0.2882(4) 0.6989(4) 0.080(2) Uani d . 1 1 . .
H H59A 0.4797 0.2555 0.7123 0.120 Uiso calc R 1 1 . .
H H59B 0.5912 0.2726 0.7404 0.120 Uiso calc R 1 1 . .
H H59C 0.5807 0.2836 0.6615 0.120 Uiso calc R 1 1 . .
C C60 0.4522(6) 0.3755(3) 0.6699(3) 0.0578(16) Uani d . 1 1 . .
H H60A 0.3942 0.3912 0.6280 0.069 Uiso calc R 1 1 . .
H H60B 0.4032 0.3799 0.7072 0.069 Uiso calc R 1 1 . .
C C61 0.5361(5) 0.4292(3) 0.6488(3) 0.0473(13) Uani d . 1 1 . .
H H61A 0.5906 0.4206 0.6151 0.057 Uiso calc R 1 1 . .
H H61B 0.4835 0.4826 0.6240 0.057 Uiso calc R 1 1 . .
C C62 0.6162(5) 0.4171(3) 0.7126(2) 0.0328(11) Uani d . 1 1 C .
H H62A 0.6599 0.3622 0.7404 0.039 Uiso calc R 1 1 . .
H H62B 0.5604 0.4311 0.7432 0.039 Uiso calc R 1 1 . .
C C63 0.4750(5) 0.2388(4) 0.9193(3) 0.0514(15) Uani d . 1 1 . .
H H63A 0.4228 0.2108 0.9514 0.077 Uiso calc R 1 1 . .
H H63B 0.5034 0.2170 0.8879 0.077 Uiso calc R 1 1 . .
H H63C 0.4276 0.2923 0.8908 0.077 Uiso calc R 1 1 . .
C C64 0.5894(4) 0.2327(3) 0.9641(3) 0.0346(11) Uani d . 1 1 . .
H H64A 0.5607 0.2544 0.9961 0.042 Uiso calc R 1 1 . .
H H64B 0.6363 0.1785 0.9937 0.042 Uiso calc R 1 1 . .
C C65 0.6748(4) 0.2759(3) 0.9150(2) 0.0295(10) Uani d . 1 1 . .
H H65A 0.6255 0.3288 0.8825 0.035 Uiso calc R 1 1 . .
H H65B 0.7080 0.2515 0.8857 0.035 Uiso calc R 1 1 . .
C C66 0.7844(4) 0.2772(2) 0.9567(2) 0.0262(9) Uani d . 1 1 D .
H H66A 0.8335 0.2242 0.9890 0.031 Uiso calc R 1 1 . .
H H66B 0.7506 0.3010 0.9865 0.031 Uiso calc R 1 1 . .
C C67 1.179(3) 0.1817(17) 1.0564(15) 0.031(3) Uani d PU 0.20(3) 1 D 1
H H67A 1.1546 0.1711 1.0194 0.046 Uiso calc PR 0.20(3) 1 D 1
H H67B 1.1538 0.1489 1.1015 0.046 Uiso calc PR 0.20(3) 1 D 1
H H67C 1.2686 0.1715 1.0617 0.046 Uiso calc PR 0.20(3) 1 D 1
C C67' 1.1400(11) 0.1682(5) 1.0646(5) 0.0443(15) Uani d PU 0.80(3) 1 D 2
H H67D 1.1021 0.1658 1.0254 0.066 Uiso calc PR 0.80(3) 1 D 2
H H67E 1.1135 0.1357 1.1092 0.066 Uiso calc PR 0.80(3) 1 D 2
H H67F 1.2298 0.1505 1.0675 0.066 Uiso calc PR 0.80(3) 1 D 2
C C68 1.117(3) 0.2646(18) 1.0358(18) 0.029(2) Uani d PU 0.20(3) 1 D 1
H H68A 1.0265 0.2736 1.0322 0.035 Uiso calc PR 0.20(3) 1 D 1
H H68B 1.1404 0.2741 1.0742 0.035 Uiso calc PR 0.20(3) 1 D 1
C C68' 1.1002(9) 0.2503(6) 1.0516(5) 0.0401(13) Uani d PU 0.80(3) 1 D 2
H H68C 1.1307 0.2516 1.0937 0.048 Uiso calc PR 0.80(3) 1 D 2
H H68D 1.0091 0.2691 1.0451 0.048 Uiso calc PR 0.80(3) 1 D 2
C C69 1.146(4) 0.3179(19) 0.9706(17) 0.028(2) Uani d PU 0.20(3) 1 D 1
H H69A 1.2368 0.3075 0.9743 0.034 Uiso calc PR 0.20(3) 1 D 1
H H69B 1.1105 0.3694 0.9657 0.034 Uiso calc PR 0.20(3) 1 D 1
C C69' 1.1502(10) 0.3041(6) 0.9847(5) 0.0378(11) Uani d PU 0.80(3) 1 D 2
H H69C 1.2413 0.2854 0.9921 0.045 Uiso calc PR 0.80(3) 1 D 2
H H69D 1.1258 0.3555 0.9805 0.045 Uiso calc PR 0.80(3) 1 D 2
C C70 1.1015(11) 0.320(2) 0.8995(19) 0.0278(19) Uani d PDU 0.20(3) 1 D 1
H H70A 1.1442 0.2711 0.9004 0.033 Uiso calc PR 0.20(3) 1 D 1
H H70B 1.1225 0.3612 0.8579 0.033 Uiso calc PR 0.20(3) 1 D 1
C C70' 1.1041(5) 0.3108(7) 0.9127(5) 0.0351(12) Uani d PDU 0.80(3) 1 D 2
H H70C 1.1436 0.2620 0.9130 0.042 Uiso calc PR 0.80(3) 1 D 2
H H70D 1.1326 0.3505 0.8735 0.042 Uiso calc PR 0.80(3) 1 D 2
C C71 0.3690(5) 0.4255(3) 0.9562(3) 0.0497(14) Uani d . 1 1 . .
H H71A 0.2896 0.4379 0.9732 0.075 Uiso calc R 1 1 . .
H H71B 0.4295 0.3852 0.9965 0.075 Uiso calc R 1 1 . .
H H71C 0.3594 0.4081 0.9219 0.075 Uiso calc R 1 1 . .
C C72 0.4135(4) 0.4966(3) 0.9205(3) 0.0314(10) Uani d . 1 1 . .
H H72A 0.4208 0.5147 0.9552 0.038 Uiso calc R 1 1 . .
H H72B 0.3512 0.5374 0.8805 0.038 Uiso calc R 1 1 . .
C C73 0.5394(4) 0.4817(2) 0.8924(2) 0.0289(10) Uani d . 1 1 . .
H H73A 0.6012 0.4405 0.9324 0.035 Uiso calc R 1 1 . .
H H73B 0.5316 0.4638 0.8576 0.035 Uiso calc R 1 1 . .
C C74 0.5868(4) 0.5523(2) 0.8565(2) 0.0271(10) Uani d . 1 1 C .
H H74A 0.5930 0.5706 0.8911 0.032 Uiso calc R 1 1 . .
H H74B 0.5254 0.5931 0.8161 0.032 Uiso calc R 1 1 . .
C C75 0.6455(5) 0.5805(3) 0.5209(2) 0.0362(11) Uani d . 1 1 . .
H H75A 0.6730 0.5287 0.5271 0.054 Uiso calc R 1 1 . .
H H75B 0.6985 0.6097 0.4912 0.054 Uiso calc R 1 1 . .
H H75C 0.5602 0.6050 0.4979 0.054 Uiso calc R 1 1 . .
C C76 0.8598(5) 0.4331(3) 0.9872(2) 0.0379(12) Uani d . 1 1 . .
H H76A 0.8351 0.4858 0.9787 0.057 Uiso calc R 1 1 . .
H H76B 0.9423 0.4066 1.0139 0.057 Uiso calc R 1 1 . .
H H76C 0.8011 0.4073 1.0145 0.057 Uiso calc R 1 1 . .
C C38' 0.331(2) 0.9009(9) 1.2053(10) 0.048(3) Uani d PDU 0.201(6) 1 A 2
H H38D 0.3890 0.9307 1.1968 0.072 Uiso calc PR 0.201(6) 1 A 2
H H38E 0.3636 0.8513 1.2476 0.072 Uiso calc PR 0.201(6) 1 A 2
H H38F 0.2516 0.9281 1.2126 0.072 Uiso calc PR 0.201(6) 1 A 2
C C39' 0.205(2) 0.9575(14) 1.0866(10) 0.043(2) Uani d PDU 0.201(6) 1 A 2
H H39C 0.1257 0.9569 1.1069 0.051 Uiso calc PR 0.201(6) 1 A 2
H H39D 0.2188 1.0069 1.0742 0.051 Uiso calc PR 0.201(6) 1 A 2
C C40' 0.198(2) 0.9484(14) 1.0185(9) 0.0406(18) Uani d PDU 0.201(6) 1 A 2
H H40C 0.2360 0.8944 1.0313 0.049 Uiso calc PR 0.201(6) 1 A 2
H H40D 0.1108 0.9630 0.9997 0.049 Uiso calc PR 0.201(6) 1 A 2
C C41' 0.315(4) 1.061(2) 0.951(2) 0.0336(14) Uani d PDU 0.201(6) 1 A 2
H H41C 0.2498 1.1099 0.9271 0.040 Uiso calc PR 0.201(6) 1 A 2
H H41D 0.3451 1.0533 0.9977 0.040 Uiso calc PR 0.201(6) 1 A 2
C C42' 0.400(7) 1.062(4) 0.915(4) 0.0309(12) Uani d PU 0.201(6) 1 A 2
H H42C 0.4639 1.0119 0.9406 0.037 Uiso calc PR 0.201(6) 1 A 2
H H42D 0.4372 1.1005 0.9134 0.037 Uiso calc PR 0.201(6) 1 A 2
C C43' 0.3487(9) 0.8433(5) 0.3923(4) 0.0698(18) Uani d PDU 0.739(6) 1 B 2
H H43D 0.4061 0.8093 0.3783 0.105 Uiso calc PR 0.739(6) 1 B 2
H H43E 0.3653 0.8927 0.3709 0.105 Uiso calc PR 0.739(6) 1 B 2
H H43F 0.2640 0.8504 0.3759 0.105 Uiso calc PR 0.739(6) 1 B 2
C C44' 0.3650(9) 0.8089(5) 0.4723(4) 0.0658(15) Uani d PDU 0.739(6) 1 B 2
H H44C 0.3000 0.8415 0.4853 0.079 Uiso calc PR 0.739(6) 1 B 2
H H44D 0.4450 0.8118 0.4865 0.079 Uiso calc PR 0.739(6) 1 B 2
C C45' 0.3615(8) 0.7225(4) 0.5192(4) 0.0587(13) Uani d PDU 0.739(6) 1 B 2
H H45C 0.2759 0.7206 0.5156 0.070 Uiso calc PR 0.739(6) 1 B 2
H H45D 0.4131 0.6904 0.5006 0.070 Uiso calc PR 0.739(6) 1 B 2
C C46' 0.4098(7) 0.6907(10) 0.5990(5) 0.0539(14) Uani d PDU 0.739(6) 1 B 2
H H46C 0.3911 0.6419 0.6276 0.065 Uiso calc PR 0.739(6) 1 B 2
H H46D 0.3642 0.7268 0.6153 0.065 Uiso calc PR 0.739(6) 1 B 2
C C77 0.883(2) 0.6033(14) 0.7837(15) 0.034(2) Uani d PDU 0.131(5) 1 C 1
H H77A 0.9339 0.5933 0.7493 0.041 Uiso calc PR 0.131(5) 1 C 1
H H77B 0.8332 0.6574 0.7594 0.041 Uiso calc PR 0.131(5) 1 C 1
C C77' 0.9045(5) 0.5894(3) 0.8039(3) 0.0396(11) Uani d PDU 0.869(5) 1 C 2
H H77C 0.8726 0.6425 0.7654 0.047 Uiso calc PR 0.869(5) 1 C 2
H H77D 0.9226 0.5909 0.8481 0.047 Uiso calc PR 0.869(5) 1 C 2
N N1 0.3763(3) 1.0774(2) 0.8393(2) 0.0279(7) Uani d U 1 1 . .
N N2 1.1256(3) -0.0605(2) 0.6609(2) 0.0273(8) Uani d . 1 1 . .
N N3 0.6617(4) 0.7087(2) 0.8558(2) 0.0393(10) Uani d . 1 1 . .
N N4 0.8480(4) 0.3015(2) 0.6551(2) 0.0406(10) Uani d . 1 1 . .
O O1 0.9972(3) 0.17607(17) 0.90098(16) 0.0302(7) Uani d . 1 1 . .
O O2 0.9121(3) 0.29700(16) 0.81158(16) 0.0269(7) Uani d . 1 1 D .
O O3 1.1553(5) 0.1294(3) 0.3254(3) 0.0758(12) Uani d U 1 1 . .
O O4 0.2646(4) 0.9783(3) 1.1191(2) 0.0483(10) Uani d PDU 0.799(6) 1 A 1
O O5 1.1864(3) 0.0032(2) 0.47258(19) 0.0524(10) Uani d . 1 1 . .
O O6 0.2900(5) 0.9817(3) 0.9774(3) 0.0382(9) Uani d PDU 0.799(6) 1 A 1
O O7 0.8164(3) 0.43766(15) 0.80147(15) 0.0247(6) Uani d . 1 1 C .
O O8 0.7015(3) 0.57228(16) 0.70807(16) 0.0295(7) Uani d . 1 1 B .
O O9 0.8610(3) 0.43268(16) 0.91992(16) 0.0263(7) Uani d . 1 1 C .
O O10 0.6525(3) 0.57746(17) 0.58985(16) 0.0281(7) Uani d . 1 1 B .
O O11 0.6053(3) 0.71172(17) 0.69844(16) 0.0312(7) Uani d . 1 1 B .
O O12 0.5106(3) 0.83084(18) 0.60947(17) 0.0355(8) Uani d . 1 1 . .
O O4' 0.3140(16) 0.8899(9) 1.1436(8) 0.046(2) Uani d PDU 0.201(6) 1 A 2
O O6' 0.263(2) 0.9966(12) 0.9618(11) 0.0370(16) Uani d PDU 0.201(6) 1 A 2
Sn Sn1 0.90601(3) 0.338099(16) 0.890121(15) 0.02190(9) Uani d DU 1 1 . .
Sn Sn2 0.76415(3) 0.532336(16) 0.818172(15) 0.02295(9) Uani d DU 1 1 . .
Sn Sn3 0.75126(3) 0.478278(16) 0.690719(15) 0.02330(9) Uani d . 1 1 . .
Sn Sn4 0.60702(3) 0.671698(16) 0.619967(16) 0.02539(9) Uani d DU 1 1 . .

loop_
_atom_site_aniso_label
_atom_site_aniso_U_11
_atom_site_aniso_U_22
_atom_site_aniso_U_33
_atom_site_aniso_U_12
_atom_site_aniso_U_13
_atom_site_aniso_U_23
C1 0.032(3) 0.029(2) 0.043(3) -0.011(2) 0.011(2) -0.025(2)
C2 0.034(3) 0.024(2) 0.052(3) -0.008(2) 0.013(2) -0.023(2)
C3 0.038(3) 0.023(2) 0.041(3) -0.005(2) 0.006(2) -0.011(2)
C4 0.041(3) 0.022(2) 0.030(3) -0.010(2) 0.010(2) -0.012(2)
C5 0.022(2) 0.022(2) 0.030(2) -0.0079(18) 0.0103(18) -0.015(2)
C6 0.025(2) 0.024(2) 0.032(2) -0.0089(19) 0.0088(19) -0.016(2)
C7 0.023(2) 0.020(2) 0.026(2) -0.0083(17) 0.0089(18) -0.0109(19)
C8 0.024(2) 0.024(2) 0.023(2) -0.0091(18) 0.0088(18) -0.0122(19)
C9 0.028(2) 0.016(2) 0.030(2) -0.0039(18) 0.0035(19) -0.0082(19)
C10 0.022(2) 0.021(2) 0.028(2) -0.0092(17) 0.0078(18) -0.0142(19)
C11 0.030(2) 0.026(2) 0.019(2) -0.0076(19) 0.0034(18) -0.0089(19)
C12 0.023(2) 0.023(2) 0.028(2) -0.0061(18) 0.0051(18) -0.0148(19)
C13 0.029(2) 0.021(2) 0.033(3) -0.0079(19) 0.012(2) -0.016(2)
C14 0.025(2) 0.021(2) 0.027(2) -0.0096(18) 0.0109(18) -0.0134(19)
C15 0.022(2) 0.021(2) 0.022(2) -0.0074(18) 0.0055(17) -0.0081(18)
C16 0.024(2) 0.025(2) 0.035(3) -0.0104(18) 0.0126(19) -0.020(2)
C17 0.030(3) 0.036(3) 0.030(2) -0.001(2) -0.001(2) -0.021(2)
C18 0.026(3) 0.076(4) 0.026(3) 0.004(3) -0.001(2) -0.029(3)
C19 0.038(3) 0.084(5) 0.055(4) -0.025(3) 0.025(3) -0.037(4)
C20 0.049(4) 0.081(5) 0.072(4) -0.027(3) 0.032(3) -0.047(4)
C21 0.081(2) 0.087(2) 0.0738(19) -0.0262(17) 0.0081(16) -0.0351(16)
C22 0.021(2) 0.020(2) 0.032(2) -0.0076(17) 0.0058(19) -0.0126(19)
C23 0.029(2) 0.028(2) 0.047(3) -0.012(2) 0.013(2) -0.025(2)
C24 0.028(3) 0.017(2) 0.049(3) -0.0061(19) 0.011(2) -0.014(2)
C25 0.035(3) 0.018(2) 0.042(3) -0.006(2) 0.010(2) -0.008(2)
C26 0.029(2) 0.021(2) 0.031(2) -0.0065(19) 0.005(2) -0.011(2)
C27 0.023(2) 0.019(2) 0.029(2) -0.0067(18) 0.0105(18) -0.0120(19)
C28 0.020(2) 0.018(2) 0.027(2) -0.0061(17) 0.0064(18) -0.0104(19)
C29 0.023(2) 0.022(2) 0.024(2) -0.0070(18) 0.0044(18) -0.0102(19)
C30 0.025(2) 0.023(2) 0.031(2) -0.0082(18) 0.0102(19) -0.017(2)
C31 0.029(2) 0.017(2) 0.030(2) -0.0018(18) 0.0033(19) -0.0090(19)
C32 0.029(2) 0.023(2) 0.024(2) -0.0052(19) 0.0012(19) -0.0085(19)
C33 0.024(2) 0.020(2) 0.026(2) -0.0073(17) 0.0060(18) -0.0122(19)
C34 0.030(2) 0.022(2) 0.024(2) -0.0092(19) 0.0064(19) -0.0101(19)
C35 0.026(2) 0.021(2) 0.028(2) -0.0088(18) 0.0084(19) -0.0123(19)
C36 0.034(3) 0.018(2) 0.040(3) -0.009(2) 0.011(2) -0.017(2)
C37 0.031(3) 0.021(2) 0.036(3) -0.0092(19) 0.013(2) -0.017(2)
C38 0.048(2) 0.050(2) 0.0469(17) -0.0163(16) 0.0076(15) -0.0196(15)
C39 0.0459(15) 0.0447(15) 0.0457(13) -0.0149(12) 0.0108(12) -0.0188(11)
C40 0.0426(14) 0.0416(15) 0.0453(14) -0.0146(11) 0.0102(11) -0.0192(11)
C41 0.0347(14) 0.0338(13) 0.0335(13) -0.0073(11) 0.0071(11) -0.0186(11)
C42 0.0321(14) 0.0303(14) 0.0305(13) -0.0068(11) 0.0045(11) -0.0181(11)
C43 0.048(3) 0.051(3) 0.048(3) -0.0134(19) 0.0021(17) -0.0229(19)
C44 0.042(2) 0.043(2) 0.043(2) -0.0114(15) 0.0052(14) -0.0203(15)
C45 0.0387(18) 0.042(2) 0.043(2) -0.0110(14) 0.0049(13) -0.0188(14)
C46 0.0360(17) 0.040(2) 0.042(2) -0.0114(16) 0.0057(16) -0.0196(15)
C47 0.042(4) 0.042(3) 0.042(3) -0.0112(18) 0.0058(19) -0.020(2)
C47' 0.0526(18) 0.069(2) 0.060(2) -0.0212(15) 0.0112(15) -0.0254(15)
C48 0.038(3) 0.039(3) 0.039(3) -0.0123(17) 0.0038(15) -0.0171(16)
C48' 0.0445(14) 0.0522(16) 0.0514(17) -0.0210(12) 0.0042(13) -0.0183(12)
C49 0.035(2) 0.036(2) 0.037(3) -0.0141(17) 0.0035(13) -0.0168(16)
C49' 0.0416(13) 0.0452(15) 0.0467(16) -0.0177(11) 0.0048(12) -0.0190(12)
C51 0.064(4) 0.065(4) 0.054(4) -0.039(3) 0.024(3) -0.036(3)
C52 0.048(3) 0.032(3) 0.038(3) -0.019(2) 0.013(2) -0.016(2)
C53 0.040(3) 0.023(2) 0.026(2) -0.010(2) 0.010(2) -0.009(2)
C54 0.040(3) 0.027(2) 0.029(2) -0.010(2) 0.011(2) -0.014(2)
C55 0.060(4) 0.040(3) 0.062(4) -0.020(3) 0.028(3) -0.018(3)
C56 0.048(3) 0.032(3) 0.055(3) -0.013(2) 0.030(3) -0.022(3)
C57 0.034(3) 0.024(2) 0.034(3) -0.005(2) 0.010(2) -0.015(2)
C58 0.043(3) 0.026(2) 0.038(3) -0.007(2) 0.021(2) -0.017(2)
C59 0.074(5) 0.086(5) 0.130(7) -0.054(4) 0.047(5) -0.077(5)
C60 0.053(4) 0.063(4) 0.066(4) -0.030(3) 0.004(3) -0.031(3)
C61 0.052(3) 0.047(3) 0.044(3) -0.022(3) 0.008(3) -0.019(3)
C62 0.040(3) 0.030(2) 0.032(3) -0.017(2) 0.009(2) -0.014(2)
C63 0.047(3) 0.067(4) 0.071(4) -0.034(3) 0.025(3) -0.049(3)
C64 0.037(3) 0.031(3) 0.044(3) -0.015(2) 0.014(2) -0.022(2)
C65 0.033(3) 0.027(2) 0.033(3) -0.012(2) 0.007(2) -0.016(2)
C66 0.029(2) 0.022(2) 0.026(2) -0.0083(19) 0.0065(19) -0.0097(19)
C67 0.030(3) 0.030(3) 0.031(3) -0.0090(18) 0.0042(19) -0.0132(18)
C67' 0.045(2) 0.0418(17) 0.046(2) -0.0133(16) 0.0043(17) -0.0198(15)
C68 0.029(2) 0.029(3) 0.029(2) -0.0093(16) 0.0039(15) -0.0136(16)
C68' 0.0402(18) 0.0413(17) 0.0387(17) -0.0129(13) 0.0037(13) -0.0187(13)
C69 0.028(2) 0.029(2) 0.029(2) -0.0087(16) 0.0038(13) -0.0135(15)
C69' 0.0357(14) 0.0402(16) 0.0375(17) -0.0112(12) 0.0025(11) -0.0184(13)
C70 0.0267(18) 0.028(3) 0.029(2) -0.0086(17) 0.0044(15) -0.0135(16)
C70' 0.0318(14) 0.0372(18) 0.0370(17) -0.0101(13) 0.0039(13) -0.0182(14)
C71 0.054(4) 0.042(3) 0.068(4) -0.024(3) 0.030(3) -0.034(3)
C72 0.028(2) 0.028(2) 0.041(3) -0.005(2) 0.006(2) -0.020(2)
C73 0.030(3) 0.027(2) 0.036(3) -0.008(2) 0.010(2) -0.020(2)
C74 0.030(2) 0.023(2) 0.031(2) -0.0043(19) 0.0069(19) -0.017(2)
C75 0.043(3) 0.040(3) 0.031(3) -0.010(2) 0.005(2) -0.022(2)
C76 0.051(3) 0.038(3) 0.028(3) -0.006(2) 0.006(2) -0.022(2)
C38' 0.047(3) 0.049(3) 0.046(3) -0.0136(19) 0.0057(17) -0.0216(19)
C39' 0.042(2) 0.043(2) 0.042(2) -0.0126(14) 0.0080(13) -0.0193(14)
C40' 0.040(2) 0.040(2) 0.041(2) -0.0122(14) 0.0075(13) -0.0181(13)
C41' 0.0346(18) 0.0341(18) 0.0329(16) -0.0080(12) 0.0054(13) -0.0179(13)
C42' 0.0326(16) 0.0310(16) 0.0308(14) -0.0074(12) 0.0039(12) -0.0173(12)
C43' 0.070(2) 0.069(2) 0.0677(19) -0.0172(17) 0.0075(17) -0.0320(15)
C44' 0.0614(19) 0.0674(18) 0.0659(18) -0.0175(14) 0.0043(14) -0.0302(13)
C45' 0.0530(16) 0.0644(18) 0.0621(17) -0.0161(13) 0.0006(12) -0.0334(13)
C46' 0.0463(15) 0.059(2) 0.0603(18) -0.0167(15) 0.0050(14) -0.0309(13)
C77 0.034(2) 0.034(3) 0.037(3) -0.0148(19) 0.0048(14) -0.0163(16)
C77' 0.0400(14) 0.0385(16) 0.0435(18) -0.0181(12) 0.0044(13) -0.0187(13)
N1 0.0302(11) 0.0271(11) 0.0300(10) -0.0074(9) 0.0044(9) -0.0171(9)
N2 0.031(2) 0.027(2) 0.031(2) -0.0082(16) 0.0048(17) -0.0195(18)
N3 0.050(3) 0.024(2) 0.036(2) -0.005(2) 0.001(2) -0.012(2)
N4 0.053(3) 0.030(2) 0.034(2) -0.004(2) 0.007(2) -0.016(2)
O1 0.0391(19) 0.0209(16) 0.0262(17) 0.0000(14) -0.0020(14) -0.0121(14)
O2 0.0359(18) 0.0197(15) 0.0277(16) -0.0066(13) 0.0080(14) -0.0142(13)
O3 0.0775(19) 0.0792(19) 0.0687(17) -0.0213(15) 0.0121(14) -0.0348(15)
O4 0.0503(16) 0.0467(15) 0.0461(14) -0.0137(12) 0.0096(12) -0.0213(11)
O5 0.044(2) 0.080(3) 0.042(2) -0.022(2) 0.0091(17) -0.034(2)
O6 0.0387(14) 0.0367(13) 0.0400(13) -0.0112(11) 0.0085(11) -0.0192(10)
O7 0.0344(17) 0.0141(14) 0.0243(16) -0.0032(13) 0.0049(13) -0.0104(13)
O8 0.0448(19) 0.0160(15) 0.0262(17) -0.0045(14) 0.0085(14) -0.0114(13)
O9 0.0305(17) 0.0220(15) 0.0268(16) -0.0052(13) 0.0033(13) -0.0132(13)
O10 0.0367(18) 0.0243(16) 0.0244(16) -0.0065(14) 0.0074(13) -0.0138(14)
O11 0.045(2) 0.0220(16) 0.0295(17) -0.0068(14) 0.0124(15) -0.0165(14)
O12 0.047(2) 0.0245(17) 0.0302(18) 0.0010(15) -0.0025(16) -0.0151(15)
O4' 0.044(2) 0.046(2) 0.044(2) -0.0125(15) 0.0064(14) -0.0198(15)
O6' 0.0367(19) 0.0366(19) 0.0378(19) -0.0108(13) 0.0055(13) -0.0179(13)
Sn1 0.02389(17) 0.01748(15) 0.02543(17) -0.00564(12) 0.00596(12) -0.01149(13)
Sn2 0.02872(17) 0.01787(15) 0.02547(17) -0.00693(12) 0.00890(13) -0.01309(13)
Sn3 0.03076(18) 0.01825(15) 0.02358(16) -0.00683(13) 0.01000(13) -0.01258(13)
Sn4 0.03021(18) 0.01869(16) 0.02587(17) -0.00521(13) 0.00842(13) -0.01079(13)

loop_
_atom_type_symbol
_atom_type_description
_atom_type_scat_dispersion_real
_atom_type_scat_dispersion_imag
_atom_type_scat_source
C C 0.0033 0.0016 'International Tables Vol C Tables 4.2.6.8 and 6.1.1.4'
H H 0.0000 0.0000 'International Tables Vol C Tables 4.2.6.8 and 6.1.1.4'
N N 0.0061 0.0033 'International Tables Vol C Tables 4.2.6.8 and 6.1.1.4'
O O 0.0106 0.0060 'International Tables Vol C Tables 4.2.6.8 and 6.1.1.4'
Sn Sn -0.6537 1.4246 'International Tables Vol C Tables 4.2.6.8 and 6.1.1.4'

loop_
_geom_angle_atom_site_label_1
_geom_angle_atom_site_label_2
_geom_angle_atom_site_label_3
_geom_angle
_geom_angle_publ_flag
C2 C1 H1A 121.3 ?
C2 C1 C6 117.5(4) ?
C6 C1 H1A 121.3 ?
C1 C2 H2A 119.1 ?
C1 C2 C3 121.9(4) ?
C3 C2 H2A 119.1 ?
C2 C3 H3A 119.5 ?
C2 C3 C4 121.0(4) ?
C4 C3 H3A 119.5 ?
C3 C4 H4A 120.9 ?
C5 C4 C3 118.2(4) ?
C5 C4 H4A 120.9 ?
C4 C5 C6 120.3(4) ?
C4 C5 C7 133.8(4) ?
C6 C5 C7 105.8(4) ?
C1 C6 C5 121.1(4) ?
N2 C6 C1 129.3(4) ?
N2 C6 C5 109.6(3) ?
C8 C7 C5 134.6(4) ?
C8 C7 C12 118.9(4) ?
C12 C7 C5 106.5(3) ?
C7 C8 H8A 119.8 ?
C7 C8 C10 120.4(4) ?
C10 C8 H8A 119.8 ?
C10 C9 H9A 118.9 ?
C11 C9 H9A 118.9 ?
C11 C9 C10 122.1(4) ?
C8 C10 C9 118.6(4) ?
C8 C10 C15 117.8(4) ?
C9 C10 C15 123.6(4) ?
C9 C11 H11A 121.1 ?
C9 C11 C12 117.8(4) ?
C12 C11 H11A 121.1 ?
C7 C12 C11 122.1(4) ?
N2 C12 C7 109.5(4) ?
N2 C12 C11 128.4(4) ?
N4 C13 C14 177.6(5) ?
C13 C14 C16 115.2(3) ?
C15 C14 C13 125.6(4) ?
C15 C14 C16 119.2(4) ?
C10 C15 H15A 113.9 ?
C14 C15 C10 132.1(4) ?
C14 C15 H15A 113.9 ?
O1 C16 C14 121.0(4) ?
O1 C16 O2 124.2(4) ?
O2 C16 C14 114.8(4) ?
H17A C17 H17B 108.0 ?
C18 C17 H17A 109.3 ?
C18 C17 H17B 109.3 ?
N2 C17 H17A 109.3 ?
N2 C17 H17B 109.3 ?
N2 C17 C18 111.5(4) ?
C17 C18 H18A 110.3 ?
C17 C18 H18B 110.3 ?
H18A C18 H18B 108.5 ?
O5 C18 C17 107.3(4) ?
O5 C18 H18A 110.3 ?
O5 C18 H18B 110.3 ?
H19A C19 H19B 108.5 ?
C20 C19 H19A 110.2 ?
C20 C19 H19B 110.2 ?
O5 C19 H19A 110.2 ?
O5 C19 H19B 110.2 ?
O5 C19 C20 107.4(4) ?
C19 C20 H20A 110.4 ?
C19 C20 H20B 110.4 ?
H20A C20 H20B 108.6 ?
O3 C20 C19 106.8(5) ?
O3 C20 H20A 110.4 ?
O3 C20 H20B 110.4 ?
H21A C21 H21B 109.5 ?
H21A C21 H21C 109.5 ?
H21B C21 H21C 109.5 ?
O3 C21 H21A 109.5 ?
O3 C21 H21B 109.5 ?
O3 C21 H21C 109.5 ?
C23 C22 C27 121.4(4) ?
N1 C22 C23 129.4(4) ?
N1 C22 C27 109.1(3) ?
C22 C23 H23A 121.1 ?
C24 C23 C22 117.7(4) ?
C24 C23 H23A 121.1 ?
C23 C24 H24A 119.2 ?
C23 C24 C25 121.7(4) ?
C25 C24 H24A 119.2 ?
C24 C25 H25A 119.8 ?
C26 C25 C24 120.4(4) ?
C26 C25 H25A 119.8 ?
C25 C26 H26A 120.5 ?
C25 C26 C27 118.9(4) ?
C27 C26 H26A 120.5 ?
C22 C27 C28 106.0(4) ?
C26 C27 C22 119.7(4) ?
C26 C27 C28 134.3(4) ?
C29 C28 C27 133.7(4) ?
C29 C28 C33 119.4(4) ?
C33 C28 C27 106.9(3) ?
C28 C29 H29A 120.1 ?
C28 C29 C30 119.9(4) ?
C30 C29 H29A 120.1 ?
C29 C30 C31 118.9(4) ?
C29 C30 C34 117.1(4) ?
C31 C30 C34 124.0(4) ?
C30 C31 H31A 119.1 ?
C32 C31 C30 121.8(4) ?
C32 C31 H31A 119.1 ?
C31 C32 H32A 120.8 ?
C31 C32 C33 118.4(4) ?
C33 C32 H32A 120.8 ?
C32 C33 C28 121.7(4) ?
N1 C33 C28 108.8(3) ?
N1 C33 C32 129.6(4) ?
C30 C34 H34A 113.7 ?
C35 C34 C30 132.7(4) ?
C35 C34 H34A 113.7 ?
C34 C35 C36 125.1(4) ?
C34 C35 C37 118.5(4) ?
C36 C35 C37 116.4(4) ?
N3 C36 C35 177.4(5) ?
O11 C37 C35 113.9(4) ?
O12 C37 C35 121.4(4) ?
O12 C37 O11 124.7(4) ?
H38A C38 H38B 109.5 ?
H38A C38 H38C 109.5 ?
H38B C38 H38C 109.5 ?
O4 C38 H38A 109.5 ?
O4 C38 H38B 109.5 ?
O4 C38 H38C 109.5 ?
H39A C39 H39B 108.6 ?
C40 C39 H39A 110.3 ?
C40 C39 H39B 110.3 ?
O4 C39 H39A 110.3 ?
O4 C39 H39B 110.3 ?
O4 C39 C40 106.9(5) ?
C39 C40 H40A 110.0 ?
C39 C40 H40B 110.0 ?
H40A C40 H40B 108.4 ?
O6 C40 C39 108.4(6) ?
O6 C40 H40A 110.0 ?
O6 C40 H40B 110.0 ?
H41A C41 H41B 108.5 ?
C42 C41 H41A 110.4 ?
C42 C41 H41B 110.3 ?
O6 C41 H41A 110.3 ?
O6 C41 H41B 110.3 ?
O6 C41 C42 107.1(8) ?
C41 C42 H42A 108.9 ?
C41 C42 H42B 109.0 ?
H42A C42 H42B 107.8 ?
N1 C42 C41 113.0(11) ?
N1 C42 H42A 109.0 ?
N1 C42 H42B 109.0 ?
H43A C43 H43B 109.5 ?
H43A C43 H43C 109.5 ?
H43B C43 H43C 109.5 ?
C44 C43 H43A 109.5 ?
C44 C43 H43B 109.5 ?
C44 C43 H43C 109.5 ?
C43 C44 H44A 113.2 ?
C43 C44 H44B 113.1 ?
C43 C44 C45 92.7(14) ?
H44A C44 H44B 110.5 ?
C45 C44 H44A 113.2 ?
C45 C44 H44B 113.2 ?
C44 C45 H45A 108.3 ?
C44 C45 H45B 108.3 ?
C44 C45 C46 116(2) ?
H45A C45 H45B 107.4 ?
C46 C45 H45A 108.3 ?
C46 C45 H45B 108.4 ?
C45 C46 H46A 109.2 ?
C45 C46 H46B 109.2 ?
C45 C46 Sn4 112.0(12) ?
H46A C46 H46B 107.9 ?
Sn4 C46 H46A 109.2 ?
Sn4 C46 H46B 109.2 ?
H47A C47 H47B 109.5 ?
H47A C47 H47C 109.5 ?
H47B C47 H47C 109.5 ?
C48 C47 H47A 109.5 ?
C48 C47 H47B 109.5 ?
C48 C47 H47C 109.5 ?
H47D C47' H47E 109.5 ?
H47D C47' H47F 109.5 ?
H47E C47' H47F 109.5 ?
C48' C47' H47D 109.5 ?
C48' C47' H47E 109.5 ?
C48' C47' H47F 109.5 ?
C47 C48 H48A 108.5 ?
C47 C48 H48B 108.5 ?
H48A C48 H48B 107.5 ?
C49 C48 C47 115.2(10) ?
C49 C48 H48A 108.5 ?
C49 C48 H48B 108.5 ?
C47' C48' H48C 109.3 ?
C47' C48' H48D 109.3 ?
H48C C48' H48D 108.0 ?
C49' C48' C47' 111.5(5) ?
C49' C48' H48C 109.3 ?
C49' C48' H48D 109.3 ?
C48 C49 H49A 108.5 ?
C48 C49 H49B 108.5 ?
C48 C49 C77 115.2(10) ?
H49A C49 H49B 107.5 ?
C77 C49 H49A 108.5 ?
C77 C49 H49B 108.5 ?
C48' C49' H49C 108.5 ?
C48' C49' H49D 108.5 ?
H49C C49' H49D 107.5 ?
C77' C49' C48' 115.1(5) ?
C77' C49' H49C 108.5 ?
C77' C49' H49D 108.5 ?
H51A C51 H51B 109.5 ?
H51A C51 H51C 109.5 ?
H51B C51 H51C 109.5 ?
C52 C51 H51A 109.5 ?
C52 C51 H51B 109.5 ?
C52 C51 H51C 109.5 ?
C51 C52 H52A 109.1 ?
C51 C52 H52B 109.1 ?
H52A C52 H52B 107.9 ?
C54 C52 C51 112.3(4) ?
C54 C52 H52A 109.1 ?
C54 C52 H52B 109.1 ?
H53A C53 H53B 107.5 ?
C54 C53 H53A 108.5 ?
C54 C53 H53B 108.5 ?
C54 C53 Sn4 115.0(3) ?
Sn4 C53 H53A 108.5 ?
Sn4 C53 H53B 108.5 ?
C52 C54 C53 112.5(4) ?
C52 C54 H54A 109.1 ?
C52 C54 H54B 109.1 ?
C53 C54 H54A 109.1 ?
C53 C54 H54B 109.1 ?
H54A C54 H54B 107.8 ?
H55A C55 H55B 109.5 ?
H55A C55 H55C 109.5 ?
H55B C55 H55C 109.5 ?
C56 C55 H55A 109.5 ?
C56 C55 H55B 109.5 ?
C56 C55 H55C 109.5 ?
C55 C56 H56A 108.6 ?
C55 C56 H56B 108.6 ?
C55 C56 C57 114.6(4) ?
H56A C56 H56B 107.6 ?
C57 C56 H56A 108.6 ?
C57 C56 H56B 108.6 ?
C56 C57 H57A 108.7 ?
C56 C57 H57B 108.7 ?
H57A C57 H57B 107.6 ?
C58 C57 C56 114.2(4) ?
C58 C57 H57A 108.7 ?
C58 C57 H57B 108.7 ?
C57 C58 H58A 108.3 ?
C57 C58 H58B 108.3 ?
C57 C58 Sn3 116.0(3) ?
H58A C58 H58B 107.4 ?
Sn3 C58 H58A 108.3 ?
Sn3 C58 H58B 108.3 ?
H59A C59 H59B 109.5 ?
H59A C59 H59C 109.5 ?
H59B C59 H59C 109.5 ?
C60 C59 H59A 109.5 ?
C60 C59 H59B 109.5 ?
C60 C59 H59C 109.5 ?
C59 C60 H60A 109.5 ?
C59 C60 H60B 109.5 ?
H60A C60 H60B 108.1 ?
C61 C60 C59 110.8(5) ?
C61 C60 H60A 109.5 ?
C61 C60 H60B 109.5 ?
C60 C61 H61A 108.9 ?
C60 C61 H61B 108.9 ?
H61A C61 H61B 107.7 ?
C62 C61 C60 113.5(4) ?
C62 C61 H61A 108.9 ?
C62 C61 H61B 108.9 ?
C61 C62 H62A 107.9 ?
C61 C62 H62B 107.9 ?
C61 C62 Sn3 117.7(3) ?
H62A C62 H62B 107.2 ?
Sn3 C62 H62A 107.9 ?
Sn3 C62 H62B 107.9 ?
H63A C63 H63B 109.5 ?
H63A C63 H63C 109.5 ?
H63B C63 H63C 109.5 ?
C64 C63 H63A 109.5 ?
C64 C63 H63B 109.5 ?
C64 C63 H63C 109.5 ?
C63 C64 H64A 109.4 ?
C63 C64 H64B 109.4 ?
H64A C64 H64B 108.0 ?
C65 C64 C63 111.0(4) ?
C65 C64 H64A 109.4 ?
C65 C64 H64B 109.4 ?
C64 C65 H65A 109.0 ?
C64 C65 H65B 109.0 ?
C64 C65 C66 113.1(4) ?
H65A C65 H65B 107.8 ?
C66 C65 H65A 109.0 ?
C66 C65 H65B 109.0 ?
C65 C66 H66A 108.6 ?
C65 C66 H66B 108.6 ?
C65 C66 Sn1 114.5(3) ?
H66A C66 H66B 107.6 ?
Sn1 C66 H66A 108.6 ?
Sn1 C66 H66B 108.6 ?
H67A C67 H67B 109.5 ?
H67A C67 H67C 109.5 ?
H67B C67 H67C 109.5 ?
C68 C67 H67A 109.5 ?
C68 C67 H67B 109.5 ?
C68 C67 H67C 109.5 ?
H67D C67' H67E 109.5 ?
H67D C67' H67F 109.5 ?
H67E C67' H67F 109.5 ?
C68' C67' H67D 109.5 ?
C68' C67' H67E 109.5 ?
C68' C67' H67F 109.5 ?
C67 C68 H68A 108.6 ?
C67 C68 H68B 108.6 ?
H68A C68 H68B 107.5 ?
C69 C68 C67 115(3) ?
C69 C68 H68A 108.6 ?
C69 C68 H68B 108.6 ?
C67' C68' H68C 109.2 ?
C67' C68' H68D 109.2 ?
C67' C68' C69' 112.1(7) ?
H68C C68' H68D 107.9 ?
C69' C68' H68C 109.2 ?
C69' C68' H68D 109.2 ?
C68 C69 H69A 108.0 ?
C68 C69 H69B 108.0 ?
C68 C69 C70 117(3) ?
H69A C69 H69B 107.3 ?
C70 C69 H69A 108.0 ?
C70 C69 H69B 108.0 ?
C68' C69' H69C 108.5 ?
C68' C69' H69D 108.5 ?
C68' C69' C70' 115.1(8) ?
H69C C69' H69D 107.5 ?
C70' C69' H69C 108.5 ?
C70' C69' H69D 108.5 ?
C69 C70 H70A 109.6 ?
C69 C70 H70B 109.6 ?
C69 C70 Sn1 110(2) ?
H70A C70 H70B 108.1 ?
Sn1 C70 H70A 109.6 ?
Sn1 C70 H70B 109.6 ?
C69' C70' H70C 108.4 ?
C69' C70' H70D 108.4 ?
C69' C70' Sn1 115.6(6) ?
H70C C70' H70D 107.4 ?
Sn1 C70' H70C 108.4 ?
Sn1 C70' H70D 108.4 ?
H71A C71 H71B 109.5 ?
H71A C71 H71C 109.5 ?
H71B C71 H71C 109.5 ?
C72 C71 H71A 109.5 ?
C72 C71 H71B 109.5 ?
C72 C71 H71C 109.5 ?
C71 C72 H72A 109.0 ?
C71 C72 H72B 109.0 ?
C71 C72 C73 112.8(4) ?
H72A C72 H72B 107.8 ?
C73 C72 H72A 109.0 ?
C73 C72 H72B 109.0 ?
C72 C73 H73A 108.8 ?
C72 C73 H73B 108.8 ?
H73A C73 H73B 107.7 ?
C74 C73 C72 113.9(3) ?
C74 C73 H73A 108.8 ?
C74 C73 H73B 108.8 ?
C73 C74 H74A 108.6 ?
C73 C74 H74B 108.6 ?
C73 C74 Sn2 114.5(3) ?
H74A C74 H74B 107.6 ?
Sn2 C74 H74A 108.6 ?
Sn2 C74 H74B 108.6 ?
H75A C75 H75B 109.5 ?
H75A C75 H75C 109.5 ?
H75B C75 H75C 109.5 ?
O10 C75 H75A 109.5 ?
O10 C75 H75B 109.5 ?
O10 C75 H75C 109.5 ?
H76A C76 H76B 109.5 ?
H76A C76 H76C 109.5 ?
H76B C76 H76C 109.5 ?
O9 C76 H76A 109.5 ?
O9 C76 H76B 109.5 ?
O9 C76 H76C 109.5 ?
H38D C38' H38E 109.5 ?
H38D C38' H38F 109.5 ?
H38E C38' H38F 109.5 ?
O4' C38' H38D 109.5 ?
O4' C38' H38E 109.5 ?
O4' C38' H38F 109.5 ?
H39C C39' H39D 108.2 ?
C40' C39' H39C 109.8 ?
C40' C39' H39D 109.8 ?
C40' C39' O4' 109.5(13) ?
O4' C39' H39C 109.8 ?
O4' C39' H39D 109.8 ?
C39' C40' H40C 109.2 ?
C39' C40' H40D 109.2 ?
H40C C40' H40D 107.9 ?
O6' C40' C39' 112(2) ?
O6' C40' H40C 109.2 ?
O6' C40' H40D 109.2 ?
H41C C41' H41D 108.2 ?
C42' C41' H41C 109.8 ?
C42' C41' H41D 109.3 ?
C42' C41' O6' 110(4) ?
O6' C41' H41C 109.7 ?
O6' C41' H41D 109.7 ?
C41' C42' H42C 107.4 ?
C41' C42' H42D 107.7 ?
C41' C42' N1 120(6) ?
H42C C42' H42D 106.9 ?
N1 C42' H42C 107.2 ?
N1 C42' H42D 107.5 ?
H43D C43' H43E 109.5 ?
H43D C43' H43F 109.5 ?
H43E C43' H43F 109.5 ?
C44' C43' H43D 109.5 ?
C44' C43' H43E 109.5 ?
C44' C43' H43F 109.5 ?
C43' C44' H44C 107.8 ?
C43' C44' H44D 107.8 ?
C43' C44' C45' 118.2(7) ?
H44C C44' H44D 107.1 ?
C45' C44' H44C 107.8 ?
C45' C44' H44D 107.8 ?
C44' C45' H45C 109.5 ?
C44' C45' H45D 109.5 ?
H45C C45' H45D 108.1 ?
C46' C45' C44' 110.8(8) ?
C46' C45' H45C 109.5 ?
C46' C45' H45D 109.5 ?
C45' C46' H46C 108.6 ?
C45' C46' H46D 108.6 ?
C45' C46' Sn4 114.7(6) ?
H46C C46' H46D 107.6 ?
Sn4 C46' H46C 108.6 ?
Sn4 C46' H46D 108.6 ?
C49 C77 H77A 109.4 ?
C49 C77 H77B 109.4 ?
C49 C77 Sn2 111.1(18) ?
H77A C77 H77B 108.0 ?
Sn2 C77 H77A 109.4 ?
Sn2 C77 H77B 109.4 ?
C49' C77' H77C 109.2 ?
C49' C77' H77D 109.2 ?
C49' C77' Sn2 112.2(4) ?
H77C C77' H77D 107.9 ?
Sn2 C77' H77C 109.2 ?
Sn2 C77' H77D 109.2 ?
C22 N1 C42 123.7(7) ?
C22 N1 C42' 127(3) ?
C33 N1 C22 109.3(3) ?
C33 N1 C42 126.7(8) ?
C33 N1 C42' 124(3) ?
C6 N2 C12 108.6(3) ?
C6 N2 C17 126.0(3) ?
C12 N2 C17 125.3(4) ?
C16 O2 Sn1 115.9(3) ?
C20 O3 C21 111.6(5) ?
C38 O4 C39 111.0(5) ?
C18 O5 C19 113.8(4) ?
C41 O6 C40 108.4(6) ?
Sn1 O7 Sn2 113.96(13) y
Sn1 O7 Sn3 139.60(13) y
Sn2 O7 Sn3 106.42(12) y
Sn3 O8 Sn2 107.24(12) y
Sn4 O8 Sn2 139.23(14) y
Sn4 O8 Sn3 113.51(13) y
C76 O9 Sn1 133.2(3) ?
C76 O9 Sn2 123.5(3) ?
Sn2 O9 Sn1 101.44(11) y
C75 O10 Sn3 126.4(3) ?
C75 O10 Sn4 130.9(3) ?
Sn3 O10 Sn4 101.46(11) y
C37 O11 Sn4 114.2(3) ?
C38' O4' C39' 110.9(11) ?
C40' O6' C41' 134(2) ?
C66 Sn1 O2 97.82(13) y
C66 Sn1 O9 96.12(13) y
C70 Sn1 C66 133.7(10) y
C70 Sn1 O2 92.9(12) y
C70 Sn1 O9 95.0(12) y
C70' Sn1 C66 127.4(3) y
C70' Sn1 O2 96.3(3) y
C70' Sn1 O9 94.5(3) y
O2 Sn1 O9 151.78(11) y
O7 Sn1 C66 114.22(14) y
O7 Sn1 C70 112.0(10) y
O7 Sn1 C70' 118.1(3) y
O7 Sn1 O2 79.80(10) y
O7 Sn1 O9 72.11(10) y
C74 Sn2 O9 95.66(14) y
C77 Sn2 C74 128.6(10) y
C77 Sn2 O8 89.2(8) y
C77 Sn2 O9 105.1(6) y
C77' Sn2 C74 129.6(2) y
C77' Sn2 O9 94.12(18) y
O7 Sn2 C74 115.74(14) y
O7 Sn2 C77 115.2(11) y
O7 Sn2 C77' 114.33(19) y
O7 Sn2 O8 73.29(11) y
O7 Sn2 O9 72.47(10) y
O8 Sn2 C74 99.17(14) y
O8 Sn2 C77' 99.71(19) y
O8 Sn2 O9 145.77(10) y
C58 Sn3 O7 98.38(16) y
C58 Sn3 O10 96.46(15) y
C62 Sn3 C58 130.48(18) y
C62 Sn3 O7 96.23(14) y
C62 Sn3 O10 97.13(15) y
O7 Sn3 O10 145.92(10) y
O8 Sn3 C58 115.02(15) y
O8 Sn3 C62 114.50(16) y
O8 Sn3 O7 73.05(11) y
O8 Sn3 O10 72.88(11) y
C46 Sn4 C53 128.5(6) y
C46 Sn4 O10 93.6(13) y
C46 Sn4 O11 97.2(12) y
C53 Sn4 C46' 128.1(3) y
C53 Sn4 O10 94.98(14) y
C53 Sn4 O11 98.75(14) y
C46' Sn4 O10 91.0(5) y
C46' Sn4 O11 99.9(5) y
O8 Sn4 C46 116.7(6) y
O8 Sn4 C53 114.19(15) y
O8 Sn4 C46' 116.7(3) y
O8 Sn4 O10 72.16(11) y
O8 Sn4 O11 79.30(11) y
O11 Sn4 O10 151.37(11) y

loop_
_geom_bond_atom_site_label_1
_geom_bond_atom_site_label_2
_geom_bond_distance
_geom_bond_publ_flag
C1 H1A 0.9300 ?
C1 C2 1.378(7) ?
C1 C6 1.391(6) ?
C2 H2A 0.9300 ?
C2 C3 1.387(7) ?
C3 H3A 0.9300 ?
C3 C4 1.390(6) ?
C4 H4A 0.9300 ?
C4 C5 1.382(6) ?
C5 C6 1.414(6) ?
C5 C7 1.453(5) ?
C6 N2 1.372(5) ?
C7 C8 1.395(5) ?
C7 C12 1.401(6) ?
C8 H8A 0.9300 ?
C8 C10 1.398(6) ?
C9 H9A 0.9300 ?
C9 C10 1.426(6) ?
C9 C11 1.364(6) ?
C10 C15 1.445(5) ?
C11 H11A 0.9300 ?
C11 C12 1.405(6) ?
C12 N2 1.382(5) ?
C13 C14 1.426(6) ?
C13 N4 1.150(6) ?
C14 C15 1.349(5) ?
C14 C16 1.500(5) ?
C15 H15A 0.9300 ?
C16 O1 1.232(5) ?
C16 O2 1.298(5) ?
C17 H17A 0.9700 ?
C17 H17B 0.9700 ?
C17 C18 1.538(7) ?
C17 N2 1.454(5) ?
C18 H18A 0.9700 ?
C18 H18B 0.9700 ?
C18 O5 1.398(5) ?
C19 H19A 0.9700 ?
C19 H19B 0.9700 ?
C19 C20 1.511(8) ?
C19 O5 1.442(6) ?
C20 H20A 0.9700 ?
C20 H20B 0.9700 ?
C20 O3 1.416(7) ?
C21 H21A 0.9600 ?
C21 H21B 0.9600 ?
C21 H21C 0.9600 ?
C21 O3 1.456(7) ?
C22 C23 1.396(6) ?
C22 C27 1.413(6) ?
C22 N1 1.377(5) ?
C23 H23A 0.9300 ?
C23 C24 1.371(6) ?
C24 H24A 0.9300 ?
C24 C25 1.406(7) ?
C25 H25A 0.9300 ?
C25 C26 1.387(6) ?
C26 H26A 0.9300 ?
C26 C27 1.388(6) ?
C27 C28 1.446(5) ?
C28 C29 1.390(5) ?
C28 C33 1.410(6) ?
C29 H29A 0.9300 ?
C29 C30 1.402(6) ?
C30 C31 1.425(6) ?
C30 C34 1.449(5) ?
C31 H31A 0.9300 ?
C31 C32 1.369(6) ?
C32 H32A 0.9300 ?
C32 C33 1.394(6) ?
C33 N1 1.376(5) ?
C34 H34A 0.9300 ?
C34 C35 1.348(6) ?
C35 C36 1.436(6) ?
C35 C37 1.512(6) ?
C36 N3 1.140(6) ?
C37 O11 1.296(5) ?
C37 O12 1.221(5) ?
C38 H38A 0.9600 ?
C38 H38B 0.9600 ?
C38 H38C 0.9600 ?
C38 O4 1.399(7) ?
C39 H39A 0.9700 ?
C39 H39B 0.9700 ?
C39 C40 1.531(9) ?
C39 O4 1.412(8) ?
C40 H40A 0.9700 ?
C40 H40B 0.9700 ?
C40 O6 1.446(7) ?
C41 H41A 0.9700 ?
C41 H41B 0.9700 ?
C41 C42 1.555(16) ?
C41 O6 1.385(8) ?
C42 H42A 0.9700 ?
C42 H42B 0.9700 ?
C42 N1 1.455(18) ?
C43 H43A 0.9600 ?
C43 H43B 0.9600 ?
C43 H43C 0.9600 ?
C43 C44 1.487(10) ?
C44 H44A 0.9700 ?
C44 H44B 0.9700 ?
C44 C45 1.509(10) ?
C45 H45A 0.9700 ?
C45 H45B 0.9700 ?
C45 C46 1.513(10) ?
C46 H46A 0.9700 ?
C46 H46B 0.9700 ?
C46 Sn4 2.113(10) ?
C47 H47A 0.9600 ?
C47 H47B 0.9600 ?
C47 H47C 0.9600 ?
C47 C48 1.507(10) ?
C47' H47D 0.9600 ?
C47' H47E 0.9600 ?
C47' H47F 0.9600 ?
C47' C48' 1.533(7) ?
C48 H48A 0.9700 ?
C48 H48B 0.9700 ?
C48 C49 1.500(10) ?
C48' H48C 0.9700 ?
C48' H48D 0.9700 ?
C48' C49' 1.526(6) ?
C49 H49A 0.9700 ?
C49 H49B 0.9700 ?
C49 C77 1.500(10) ?
C49' H49C 0.9700 ?
C49' H49D 0.9700 ?
C49' C77' 1.513(7) ?
C51 H51A 0.9600 ?
C51 H51B 0.9600 ?
C51 H51C 0.9600 ?
C51 C52 1.532(7) ?
C52 H52A 0.9700 ?
C52 H52B 0.9700 ?
C52 C54 1.513(6) ?
C53 H53A 0.9700 ?
C53 H53B 0.9700 ?
C53 C54 1.525(6) ?
C53 Sn4 2.125(4) ?
C54 H54A 0.9700 ?
C54 H54B 0.9700 ?
C55 H55A 0.9600 ?
C55 H55B 0.9600 ?
C55 H55C 0.9600 ?
C55 C56 1.504(7) ?
C56 H56A 0.9700 ?
C56 H56B 0.9700 ?
C56 C57 1.510(6) ?
C57 H57A 0.9700 ?
C57 H57B 0.9700 ?
C57 C58 1.508(6) ?
C58 H58A 0.9700 ?
C58 H58B 0.9700 ?
C58 Sn3 2.137(4) ?
C59 H59A 0.9600 ?
C59 H59B 0.9600 ?
C59 H59C 0.9600 ?
C59 C60 1.582(8) ?
C60 H60A 0.9700 ?
C60 H60B 0.9700 ?
C60 C61 1.533(7) ?
C61 H61A 0.9700 ?
C61 H61B 0.9700 ?
C61 C62 1.509(7) ?
C62 H62A 0.9700 ?
C62 H62B 0.9700 ?
C62 Sn3 2.115(4) ?
C63 H63A 0.9600 ?
C63 H63B 0.9600 ?
C63 H63C 0.9600 ?
C63 C64 1.541(7) ?
C64 H64A 0.9700 ?
C64 H64B 0.9700 ?
C64 C65 1.518(6) ?
C65 H65A 0.9700 ?
C65 H65B 0.9700 ?
C65 C66 1.531(6) ?
C66 H66A 0.9700 ?
C66 H66B 0.9700 ?
C66 Sn1 2.131(4) ?
C67 H67A 0.9600 ?
C67 H67B 0.9600 ?
C67 H67C 0.9600 ?
C67 C68 1.48(4) ?
C67' H67D 0.9600 ?
C67' H67E 0.9600 ?
C67' H67F 0.9600 ?
C67' C68' 1.500(10) ?
C68 H68A 0.9700 ?
C68 H68B 0.9700 ?
C68 C69 1.40(4) ?
C68' H68C 0.9700 ?
C68' H68D 0.9700 ?
C68' C69' 1.532(10) ?
C69 H69A 0.9700 ?
C69 H69B 0.9700 ?
C69 C70 1.57(5) ?
C69' H69C 0.9700 ?
C69' H69D 0.9700 ?
C69' C70' 1.539(12) ?
C70 H70A 0.9700 ?
C70 H70B 0.9700 ?
C70 Sn1 2.104(10) ?
C70' H70C 0.9700 ?
C70' H70D 0.9700 ?
C70' Sn1 2.129(5) ?
C71 H71A 0.9600 ?
C71 H71B 0.9600 ?
C71 H71C 0.9600 ?
C71 C72 1.504(6) ?
C72 H72A 0.9700 ?
C72 H72B 0.9700 ?
C72 C73 1.521(6) ?
C73 H73A 0.9700 ?
C73 H73B 0.9700 ?
C73 C74 1.516(6) ?
C74 H74A 0.9700 ?
C74 H74B 0.9700 ?
C74 Sn2 2.126(4) ?
C75 H75A 0.9600 ?
C75 H75B 0.9600 ?
C75 H75C 0.9600 ?
C75 O10 1.425(5) ?
C76 H76A 0.9600 ?
C76 H76B 0.9600 ?
C76 H76C 0.9600 ?
C76 O9 1.418(5) ?
C38' H38D 0.9600 ?
C38' H38E 0.9600 ?
C38' H38F 0.9600 ?
C38' O4' 1.440(15) ?
C39' H39C 0.9700 ?
C39' H39D 0.9700 ?
C39' C40' 1.532(17) ?
C39' O4' 1.560(16) ?
C40' H40C 0.9700 ?
C40' H40D 0.9700 ?
C40' O6' 1.475(18) ?
C41' H41C 0.9700 ?
C41' H41D 0.9700 ?
C41' C42' 1.20(7) ?
C41' O6' 1.488(19) ?
C42' H42C 0.9700 ?
C42' H42D 0.9700 ?
C42' N1 1.49(7) ?
C43' H43D 0.9600 ?
C43' H43E 0.9600 ?
C43' H43F 0.9600 ?
C43' C44' 1.483(8) ?
C44' H44C 0.9700 ?
C44' H44D 0.9700 ?
C44' C45' 1.579(8) ?
C45' H45C 0.9700 ?
C45' H45D 0.9700 ?
C45' C46' 1.536(9) ?
C46' H46C 0.9700 ?
C46' H46D 0.9700 ?
C46' Sn4 2.141(6) ?
C77 H77A 0.9700 ?
C77 H77B 0.9700 ?
C77 Sn2 2.097(10) ?
C77' H77C 0.9700 ?
C77' H77D 0.9700 ?
C77' Sn2 2.125(5) ?
O2 Sn1 2.164(3) y
O7 Sn1 2.011(3) y
O7 Sn2 2.049(3) y
O7 Sn3 2.140(3) y
O8 Sn2 2.123(3) y
O8 Sn3 2.044(3) y
O8 Sn4 2.018(3) y
O9 Sn1 2.224(3) y
O9 Sn2 2.174(3) y
O10 Sn3 2.166(3) y
O10 Sn4 2.222(3) y
O11 Sn4 2.151(3) y

loop_
_geom_hbond_atom_site_label_D
_geom_hbond_atom_site_label_H
_geom_hbond_atom_site_label_A
_geom_hbond_site_symmetry_A
_geom_hbond_distance_DH
_geom_hbond_distance_HA
_geom_hbond_distance_DA
_geom_hbond_angle_DHA
C15 H15A O1 . 0.93 2.41 2.802(5) 105.4
C17 H17A O5 2_756 0.97 2.57 3.258(6) 128.4
C18 H18B O12 1_645 0.97 2.58 3.544(6) 170.9
C34 H34A O12 . 0.93 2.39 2.798(5) 106.2
C41 H41A O4 . 0.97 2.40 3.054(10) 123.9
C41 H41B O1 1_465 0.97 2.49 3.423(11) 162.2

loop_
_geom_torsion_atom_site_label_1
_geom_torsion_atom_site_label_2
_geom_torsion_atom_site_label_3
_geom_torsion_atom_site_label_4
_geom_torsion
C1 C2 C3 C4 1.0(7)
C1 C6 N2 C12 179.4(4)
C1 C6 N2 C17 -4.3(7)
C2 C1 C6 C5 -0.8(6)
C2 C1 C6 N2 -179.8(4)
C2 C3 C4 C5 -0.7(7)
C3 C4 C5 C6 -0.4(6)
C3 C4 C5 C7 -179.6(5)
C4 C5 C6 C1 1.1(6)
C4 C5 C6 N2 -179.7(4)
C4 C5 C7 C8 -0.5(8)
C4 C5 C7 C12 179.4(5)
C5 C6 N2 C12 0.3(5)
C5 C6 N2 C17 176.6(4)
C5 C7 C8 C10 179.9(4)
C5 C7 C12 C11 -179.8(4)
C5 C7 C12 N2 0.1(5)
C6 C1 C2 C3 -0.3(7)
C6 C5 C7 C8 -179.8(4)
C6 C5 C7 C12 0.1(4)
C7 C5 C6 C1 -179.5(4)
C7 C5 C6 N2 -0.3(5)
C7 C8 C10 C9 0.0(6)
C7 C8 C10 C15 179.9(4)
C7 C12 N2 C6 -0.2(5)
C7 C12 N2 C17 -176.5(4)
C8 C7 C12 C11 0.1(6)
C8 C7 C12 N2 180.0(4)
C8 C10 C15 C14 -175.6(4)
C9 C10 C15 C14 4.3(7)
C9 C11 C12 C7 -0.2(6)
C9 C11 C12 N2 179.9(4)
C10 C9 C11 C12 0.2(6)
C11 C9 C10 C8 -0.2(6)
C11 C9 C10 C15 180.0(4)
C11 C12 N2 C6 179.7(4)
C11 C12 N2 C17 3.3(7)
C12 C7 C8 C10 0.0(6)
C13 C14 C15 C10 0.4(7)
C13 C14 C16 O1 171.3(4)
C13 C14 C16 O2 -7.6(5)
C14 C16 O2 Sn1 -179.1(3)
C15 C14 C16 O1 -8.9(6)
C15 C14 C16 O2 172.2(4)
C16 C14 C15 C10 -179.3(4)
C17 C18 O5 C19 -178.1(4)
C18 C17 N2 C6 -87.9(5)
C18 C17 N2 C12 87.8(5)
C19 C20 O3 C21 173.6(5)
C20 C19 O5 C18 -176.9(5)
C22 C23 C24 C25 -1.0(6)
C22 C27 C28 C29 -179.9(4)
C22 C27 C28 C33 0.8(4)
C23 C22 C27 C26 -0.7(6)
C23 C22 C27 C28 -179.7(4)
C23 C22 N1 C33 179.2(4)
C23 C22 N1 C42 -7.1(9)
C23 C22 N1 C42' -1(3)
C23 C24 C25 C26 0.1(7)
C24 C25 C26 C27 0.6(7)
C25 C26 C27 C22 -0.2(6)
C25 C26 C27 C28 178.4(5)
C26 C27 C28 C29 1.3(8)
C26 C27 C28 C33 -178.0(5)
C27 C22 C23 C24 1.3(6)
C27 C22 N1 C33 0.1(5)
C27 C22 N1 C42 173.8(7)
C27 C22 N1 C42' 180(3)
C27 C28 C29 C30 -179.6(4)
C27 C28 C33 C32 178.9(4)
C27 C28 C33 N1 -0.8(5)
C28 C29 C30 C31 1.0(6)
C28 C29 C30 C34 179.7(4)
C28 C33 N1 C22 0.5(5)
C28 C33 N1 C42 -173.1(7)
C28 C33 N1 C42' -179(3)
C29 C28 C33 C32 -0.5(6)
C29 C28 C33 N1 179.8(4)
C29 C30 C31 C32 -0.9(6)
C29 C30 C34 C35 176.0(4)
C30 C31 C32 C33 0.0(7)
C30 C34 C35 C36 -0.4(8)
C30 C34 C35 C37 178.8(4)
C31 C30 C34 C35 -5.3(8)
C31 C32 C33 C28 0.7(6)
C31 C32 C33 N1 -179.7(4)
C32 C33 N1 C22 -179.2(4)
C32 C33 N1 C42 7.3(9)
C32 C33 N1 C42' 1(3)
C33 C28 C29 C30 -0.3(6)
C34 C30 C31 C32 -179.5(4)
C34 C35 C37 O11 -175.2(4)
C34 C35 C37 O12 5.6(6)
C35 C37 O11 Sn4 178.2(3)
C36 C35 C37 O11 4.1(6)
C36 C35 C37 O12 -175.0(4)
C39 C40 O6 C41 -96.2(8)
C40 C39 O4 C38 169.3(6)
C41 C42 N1 C22 88.4(10)
C41 C42 N1 C33 -98.9(12)
C41 C42 N1 C42' -4E1(4)
C42 C41 O6 C40 -178.6(9)
C43 C44 C45 C46 139(2)
C44 C45 C46 Sn4 60(3)
C47 C48 C49 C77 23(4)
C47' C48' C49' C77' -176.6(5)
C48 C49 C77 Sn2 82(3)
C48' C49' C77' Sn2 177.4(4)
C51 C52 C54 C53 -178.2(4)
C55 C56 C57 C58 -178.4(5)
C56 C57 C58 Sn3 175.0(3)
C59 C60 C61 C62 -67.9(6)
C60 C61 C62 Sn3 173.4(4)
C63 C64 C65 C66 175.4(4)
C64 C65 C66 Sn1 -179.5(3)
C67 C68 C69 C70 66(4)
C67' C68' C69' C70' 61.6(10)
C68 C69 C70 Sn1 56(4)
C68' C69' C70' Sn1 51.4(10)
C71 C72 C73 C74 -179.6(4)
C72 C73 C74 Sn2 179.1(3)
C39' C40' O6' C41' -12(4)
C40' C39' O4' C38' 174(2)
C41' C42' N1 C22 75(5)
C41' C42' N1 C33 -105(6)
C41' C42' N1 C42 14E1(4)
C42' C41' O6' C40' 152(5)
C43' C44' C45' C46' 166.9(8)
C44' C45' C46' Sn4 -69.5(12)
N1 C22 C23 C24 -177.7(4)
N1 C22 C27 C26 178.4(4)
N1 C22 C27 C28 -0.6(5)
N2 C17 C18 O5 -173.5(4)
O1 C16 O2 Sn1 2.0(5)
O4 C39 C40 O6 78.8(7)
O5 C19 C20 O3 77.7(6)
O6 C41 C42 N1 70.6(13)
O12 C37 O11 Sn4 -2.7(6)
O4' C39' C40' O6' -98(2)
O6' C41' C42' N1 63(6)
Sn4 C53 C54 C52 -179.9(3)
